data_4060675
loop_
_publ_author_name
'Eva Hevia'
'Julio P\'erez'
'V\'ictor Riera'
'Daniel Miguel'

_publ_section_title
;
 Reactivity of the Amido Complex [Re(NHpTol)(CO)3(bipy)] toward Neutral
 Organic Electrophiles
;
_journal_name_full Organometallics
_journal_page_first 257
_journal_page_last 263
_journal_paper_doi 10.1021/om020667p
_journal_volume 22
_journal_year 2003
_chemical_formula_sum 'C29 H25 Cl2 N4 O3 Re S'
_chemical_formula_weight 766.69
_chemical_name_systematic
; 
 ? 
;
_space_group_IT_number 14
_symmetry_cell_setting monoclinic
_symmetry_space_group_name_Hall '-P 2ybc'
_symmetry_space_group_name_H-M 'P 1 21/c 1'
_atom_sites_solution_hydrogens geom
_atom_sites_solution_primary direct
_atom_sites_solution_secondary difmap
_audit_creation_method SHELXL-97
_cell_angle_alpha 90.00
_cell_angle_beta 109.805(4)
_cell_angle_gamma 90.00
_cell_formula_units_Z 4
_cell_length_a 15.275(3)
_cell_length_b 17.059(3)
_cell_length_c 12.377(2)
_cell_measurement_temperature 295(2)
_cell_volume 3034.2(9)
_computing_cell_refinement 'Bruker SMART'
_computing_data_collection 'Bruker SMART'
_computing_data_reduction 'Bruker SHELXTL'
_computing_molecular_graphics 'Bruker SHELXTL'
_computing_publication_material 'Bruker SHELXTL'
_computing_structure_refinement 'SHELXL-97 (Sheldrick, 1997)'
_computing_structure_solution 'SHELXS-97 (Sheldrick, 1990)'
_diffrn_ambient_temperature 295(2)
_diffrn_measured_fraction_theta_full 0.998
_diffrn_measured_fraction_theta_max 0.998
_diffrn_measurement_device_type 'CCD area detector'
_diffrn_measurement_method 'phi and omega scans'
_diffrn_radiation_monochromator graphite
_diffrn_radiation_source 'fine-focus sealed tube'
_diffrn_radiation_type MoK\a
_diffrn_radiation_wavelength 0.71073
_diffrn_reflns_av_R_equivalents 0.0696
_diffrn_reflns_av_sigmaI/netI 0.1034
_diffrn_reflns_limit_h_max 14
_diffrn_reflns_limit_h_min -16
_diffrn_reflns_limit_k_max 18
_diffrn_reflns_limit_k_min -18
_diffrn_reflns_limit_l_max 13
_diffrn_reflns_limit_l_min -13
_diffrn_reflns_number 13402
_diffrn_reflns_theta_full 23.28
_diffrn_reflns_theta_max 23.28
_diffrn_reflns_theta_min 1.42
_exptl_absorpt_coefficient_mu 4.286
_exptl_absorpt_correction_T_max 1.0000
_exptl_absorpt_correction_T_min 0.7695
_exptl_absorpt_correction_type SADABS
_exptl_crystal_colour YELLOW
_exptl_crystal_density_diffrn 1.678
_exptl_crystal_density_method 'not measured'
_exptl_crystal_description PLATE
_exptl_crystal_F_000 1504
_exptl_crystal_size_max 0.03
_exptl_crystal_size_mid 0.10
_exptl_crystal_size_min 0.11
_refine_diff_density_max 0.889
_refine_diff_density_min -0.822
_refine_diff_density_rms 0.110
_refine_ls_extinction_method none
_refine_ls_goodness_of_fit_ref 0.929
_refine_ls_hydrogen_treatment mixed
_refine_ls_matrix_type full
_refine_ls_number_parameters 367
_refine_ls_number_reflns 4357
_refine_ls_number_restraints 0
_refine_ls_restrained_S_all 0.929
_refine_ls_R_factor_all 0.0755
_refine_ls_R_factor_gt 0.0389
_refine_ls_shift/su_max 0.018
_refine_ls_shift/su_mean 0.002
_refine_ls_structure_factor_coef Fsqd
_refine_ls_weighting_details 'calc w=1/[\s^2^(Fo^2^)+(0.0001P)^2^+0.0000P] where P=(Fo^2^+2Fc^2^)/3'
_refine_ls_weighting_scheme calc
_refine_ls_wR_factor_gt 0.0546
_refine_ls_wR_factor_ref 0.0591
_reflns_number_gt 2713
_reflns_number_total 4357
_reflns_threshold_expression >2sigma(I)
_cod_depositor_comments
;
The following automatic conversions were performed:
'_symmetry_cell_setting' value 'Monoclinic' changed to 'monoclinic'
according to '/home/saulius/struct/CIF-dictionaries/cif_core.dic'
dictionary named 'cif_core.dic' version 2.4.1 from 2010-06-29.

Automatic conversion script
Id: cif_fix_enum 1527 2010-12-29 10:47:43Z saulius 
;
_cod_original_sg_symbol_H-M P2(1)/c
_cod_database_code 4060675

loop_
_symmetry_equiv_pos_as_xyz
'x, y, z'
'-x, y+1/2, -z+1/2'
'-x, -y, -z'
'x, -y-1/2, z-1/2'

loop_
_atom_site_label
_atom_site_type_symbol
_atom_site_fract_x
_atom_site_fract_y
_atom_site_fract_z
_atom_site_U_iso_or_equiv
_atom_site_adp_type
_atom_site_occupancy
_atom_site_symmetry_multiplicity
_atom_site_calc_flag
_atom_site_refinement_flags
Re1 Re 0.24289(3) 0.108004(19) 0.46813(3) 0.03933(11) Uani 1 1 d .
S1 S 0.11089(18) 0.18722(11) 0.48596(19) 0.0462(7) Uani 1 1 d .
C1 C 0.3338(7) 0.0390(5) 0.4545(7) 0.050(3) Uani 1 1 d .
O1 O 0.3915(6) -0.0049(4) 0.4419(7) 0.097(3) Uani 1 1 d .
C2 C 0.2622(6) 0.1681(4) 0.3491(8) 0.048(3) Uani 1 1 d .
O2 O 0.2725(5) 0.2040(3) 0.2738(5) 0.068(2) Uani 1 1 d .
C3 C 0.3380(6) 0.1650(5) 0.5780(8) 0.047(3) Uani 1 1 d .
O3 O 0.3975(5) 0.1977(4) 0.6485(6) 0.074(2) Uani 1 1 d .
C4 C 0.1293(6) 0.2887(4) 0.5019(6) 0.036(2) Uani 1 1 d .
N1 N 0.2100(5) 0.0316(4) 0.5903(6) 0.043(2) Uani 1 1 d .
N2 N 0.1308(5) 0.0338(3) 0.3668(6) 0.038(2) Uani 1 1 d .
N3 N 0.0728(5) 0.3371(3) 0.5267(5) 0.0403(19) Uani 1 1 d .
N4 N 0.2061(6) 0.3177(4) 0.4840(6) 0.049(2) Uani 1 1 d .
H4 H 0.242(5) 0.289(3) 0.476(5) 0.000(18) Uiso 1 1 d .
C21 C 0.2535(7) 0.0337(5) 0.7046(8) 0.055(3) Uani 1 1 d .
H21 H 0.2980 0.0724 0.7350 0.066 Uiso 1 1 calc R
C22 C 0.2350(8) -0.0191(5) 0.7789(8) 0.063(3) Uani 1 1 d .
H22 H 0.2663 -0.0163 0.8577 0.076 Uiso 1 1 calc R
C23 C 0.1694(8) -0.0753(5) 0.7328(8) 0.065(3) Uani 1 1 d .
H23 H 0.1550 -0.1109 0.7812 0.078 Uiso 1 1 calc R
C24 C 0.1241(7) -0.0804(4) 0.6164(8) 0.051(3) Uani 1 1 d .
H24 H 0.0809 -0.1199 0.5854 0.061 Uiso 1 1 calc R
C25 C 0.1444(7) -0.0251(4) 0.5462(7) 0.041(2) Uani 1 1 d .
C26 C 0.0986(6) -0.0217(4) 0.4210(7) 0.037(2) Uani 1 1 d .
C27 C 0.0251(7) -0.0711(4) 0.3611(8) 0.053(3) Uani 1 1 d .
H27 H 0.0033 -0.1089 0.4000 0.063 Uiso 1 1 calc R
C28 C -0.0146(7) -0.0632(5) 0.2438(8) 0.060(3) Uani 1 1 d .
H28 H -0.0631 -0.0958 0.2022 0.073 Uiso 1 1 calc R
C29 C 0.0182(7) -0.0070(5) 0.1900(8) 0.052(3) Uani 1 1 d .
H29 H -0.0075 -0.0006 0.1108 0.063 Uiso 1 1 calc R
C30 C 0.0893(7) 0.0401(4) 0.2531(8) 0.046(3) Uani 1 1 d .
H30 H 0.1101 0.0788 0.2149 0.056 Uiso 1 1 calc R
C41 C 0.2623(7) 0.3857(5) 0.5253(7) 0.042(2) Uani 1 1 d .
C42 C 0.2262(7) 0.4506(5) 0.5630(7) 0.058(3) Uani 1 1 d .
H42 H 0.1644 0.4531 0.5593 0.069 Uiso 1 1 calc R
C43 C 0.2901(9) 0.5131(5) 0.6080(8) 0.069(3) Uani 1 1 d .
H43 H 0.2689 0.5563 0.6380 0.082 Uiso 1 1 calc R
C44 C 0.3786(10) 0.5143(7) 0.6103(9) 0.081(4) Uani 1 1 d .
C45 C 0.4084(7) 0.4498(6) 0.5663(9) 0.072(3) Uani 1 1 d .
H45 H 0.4689 0.4490 0.5651 0.086 Uiso 1 1 calc R
C46 C 0.3515(6) 0.3862(6) 0.5240(7) 0.055(2) Uani 1 1 d .
H46 H 0.3738 0.3435 0.4944 0.066 Uiso 1 1 calc R
C47 C 0.4413(9) 0.5842(6) 0.6649(10) 0.150(6) Uani 1 1 d .
H47A H 0.4310 0.5990 0.7345 0.225 Uiso 1 1 calc R
H47B H 0.4267 0.6276 0.6124 0.225 Uiso 1 1 calc R
H47C H 0.5053 0.5696 0.6821 0.225 Uiso 1 1 calc R
C51 C -0.0042(7) 0.3067(4) 0.5522(8) 0.041(2) Uani 1 1 d .
C52 C 0.0068(7) 0.2766(4) 0.6610(8) 0.050(3) Uani 1 1 d .
H52 H 0.0656 0.2744 0.7167 0.060 Uiso 1 1 calc R
C53 C -0.0691(8) 0.2502(5) 0.6859(8) 0.054(3) Uani 1 1 d .
H53 H -0.0597 0.2309 0.7592 0.064 Uiso 1 1 calc R
C54 C -0.1584(8) 0.2508(6) 0.6084(10) 0.061(3) Uani 1 1 d .
C55 C -0.1666(8) 0.2838(5) 0.5027(9) 0.067(3) Uani 1 1 d .
H55 H -0.2254 0.2868 0.4470 0.081 Uiso 1 1 calc R
C56 C -0.0918(8) 0.3121(5) 0.4764(8) 0.058(3) Uani 1 1 d .
H56 H -0.1018 0.3353 0.4053 0.069 Uiso 1 1 calc R
C57 C -0.2407(8) 0.2191(5) 0.6347(9) 0.099(4) Uani 1 1 d .
H57A H -0.2404 0.1628 0.6312 0.148 Uiso 1 1 calc R
H57B H -0.2970 0.2387 0.5794 0.148 Uiso 1 1 calc R
H57C H -0.2373 0.2354 0.7103 0.148 Uiso 1 1 calc R
C90 C 0.5068(8) 0.1525(6) 0.3342(9) 0.106(4) Uani 1 1 d .
H90A H 0.4908 0.0990 0.3464 0.127 Uiso 1 1 calc R
H90B H 0.4572 0.1727 0.2681 0.127 Uiso 1 1 calc R
Cl91 Cl 0.5100(3) 0.2065(2) 0.4508(3) 0.1251(13) Uani 1 1 d .
Cl92 Cl 0.6048(3) 0.1507(2) 0.3023(4) 0.1786(19) Uani 1 1 d .

loop_
_atom_site_aniso_label
_atom_site_aniso_U_11
_atom_site_aniso_U_22
_atom_site_aniso_U_33
_atom_site_aniso_U_23
_atom_site_aniso_U_13
_atom_site_aniso_U_12
Re1 0.0410(2) 0.03453(17) 0.0440(2) 0.0007(2) 0.01647(17) -0.0025(3)
S1 0.0474(18) 0.0334(12) 0.0615(16) -0.0050(12) 0.0232(15) -0.0056(13)
C1 0.034(7) 0.061(7) 0.045(6) 0.016(5) 0.002(6) -0.025(6)
O1 0.082(7) 0.075(5) 0.142(8) 0.002(5) 0.047(6) 0.029(5)
C2 0.035(7) 0.036(5) 0.083(8) -0.020(5) 0.034(6) 0.004(5)
O2 0.081(6) 0.072(4) 0.062(5) 0.007(4) 0.041(4) -0.013(4)
C3 0.022(6) 0.049(6) 0.074(8) 0.023(5) 0.024(6) 0.004(5)
O3 0.057(6) 0.068(5) 0.084(6) -0.003(4) 0.008(5) -0.018(4)
C4 0.029(6) 0.042(5) 0.036(5) -0.004(4) 0.010(5) -0.016(5)
N1 0.042(6) 0.035(4) 0.061(6) -0.006(4) 0.029(5) 0.003(4)
N2 0.053(6) 0.031(4) 0.035(5) 0.004(4) 0.021(5) 0.011(4)
N3 0.040(5) 0.037(4) 0.051(5) -0.008(4) 0.024(4) -0.003(4)
N4 0.055(7) 0.040(5) 0.061(6) -0.005(4) 0.031(5) 0.012(5)
C21 0.069(9) 0.044(6) 0.045(6) -0.008(5) 0.010(6) -0.010(6)
C22 0.082(10) 0.058(6) 0.049(7) 0.008(6) 0.020(7) 0.001(7)
C23 0.095(10) 0.059(7) 0.052(7) 0.016(6) 0.040(7) 0.002(6)
C24 0.053(7) 0.040(6) 0.063(7) 0.006(5) 0.025(6) 0.002(5)
C25 0.053(7) 0.026(5) 0.048(6) -0.003(5) 0.022(6) -0.001(5)
C26 0.047(7) 0.023(4) 0.044(6) 0.003(5) 0.019(6) 0.006(5)
C27 0.066(8) 0.034(5) 0.059(7) -0.016(5) 0.023(6) -0.020(5)
C28 0.072(9) 0.056(6) 0.050(7) -0.024(6) 0.016(7) -0.007(6)
C29 0.062(8) 0.054(6) 0.042(6) 0.000(5) 0.020(6) -0.002(6)
C30 0.050(7) 0.036(5) 0.056(7) -0.004(5) 0.022(6) -0.010(5)
C41 0.058(7) 0.028(4) 0.041(5) 0.004(5) 0.018(5) -0.013(7)
C42 0.069(9) 0.052(6) 0.061(7) -0.006(5) 0.035(7) -0.010(6)
C43 0.093(11) 0.045(6) 0.070(8) -0.021(5) 0.030(8) -0.014(7)
C44 0.078(11) 0.077(9) 0.078(9) -0.001(7) 0.013(8) -0.013(9)
C45 0.034(7) 0.067(7) 0.109(9) 0.008(7) 0.017(7) -0.010(7)
C46 0.035(6) 0.050(6) 0.075(7) -0.002(6) 0.013(6) -0.010(6)
C47 0.116(13) 0.113(11) 0.204(15) -0.046(10) 0.030(11) -0.080(10)
C51 0.051(8) 0.028(5) 0.047(6) -0.007(5) 0.021(6) 0.001(5)
C52 0.041(8) 0.047(6) 0.053(7) 0.001(5) 0.004(6) -0.003(5)
C53 0.058(8) 0.051(6) 0.058(7) 0.003(5) 0.026(7) -0.001(6)
C54 0.057(9) 0.058(7) 0.078(9) -0.030(6) 0.034(8) -0.012(7)
C55 0.051(9) 0.091(8) 0.053(7) -0.019(6) 0.010(7) -0.015(7)
C56 0.053(8) 0.082(7) 0.038(6) -0.001(6) 0.015(6) 0.008(7)
C57 0.080(10) 0.117(9) 0.117(10) -0.015(8) 0.057(9) -0.026(8)
C90 0.081(11) 0.124(10) 0.119(11) 0.002(8) 0.043(9) 0.003(8)
Cl91 0.089(3) 0.163(3) 0.125(3) -0.034(2) 0.039(3) -0.009(3)
Cl92 0.109(4) 0.260(5) 0.196(4) -0.067(3) 0.090(3) -0.014(4)

loop_
_atom_type_symbol
_atom_type_description
_atom_type_scat_dispersion_real
_atom_type_scat_dispersion_imag
_atom_type_scat_source
C C 0.0033 0.0016 'International Tables Vol C Tables 4.2.6.8 and 6.1.1.4'
H H 0.0000 0.0000 'International Tables Vol C Tables 4.2.6.8 and 6.1.1.4'
N N 0.0061 0.0033 'International Tables Vol C Tables 4.2.6.8 and 6.1.1.4'
O O 0.0106 0.0060 'International Tables Vol C Tables 4.2.6.8 and 6.1.1.4'
S S 0.1246 0.1234 'International Tables Vol C Tables 4.2.6.8 and 6.1.1.4'
Re Re -1.0185 7.2310 'International Tables Vol C Tables 4.2.6.8 and 6.1.1.4'
Cl Cl 0.1484 0.1585 'International Tables Vol C Tables 4.2.6.8 and 6.1.1.4'

loop_
_geom_angle_atom_site_label_1
_geom_angle_atom_site_label_2
_geom_angle_atom_site_label_3
_geom_angle
C1 Re1 C3 88.6(4)
C1 Re1 C2 87.4(3)
C3 Re1 C2 89.8(4)
C1 Re1 N2 92.6(3)
C3 Re1 N2 170.5(3)
C2 Re1 N2 99.6(3)
C1 Re1 N1 92.2(3)
C3 Re1 N1 96.3(3)
C2 Re1 N1 173.8(3)
N2 Re1 N1 74.2(3)
C1 Re1 S1 173.7(3)
C3 Re1 S1 96.0(3)
C2 Re1 S1 96.8(2)
N2 Re1 S1 82.16(17)
N1 Re1 S1 83.11(17)
C4 S1 Re1 116.1(3)
O1 C1 Re1 177.9(8)
O2 C2 Re1 178.3(8)
O3 C3 Re1 177.4(8)
N3 C4 N4 119.0(7)
N3 C4 S1 123.9(7)
N4 C4 S1 117.1(7)
C21 N1 C25 118.3(7)
C21 N1 Re1 124.5(6)
C25 N1 Re1 117.1(6)
C30 N2 C26 117.2(8)
C30 N2 Re1 124.4(6)
C26 N2 Re1 118.4(6)
C4 N3 C51 119.2(7)
C4 N4 C41 133.1(8)
N1 C21 C22 122.9(9)
C23 C22 C21 117.8(9)
C22 C23 C24 121.3(8)
C23 C24 C25 118.3(9)
N1 C25 C24 121.4(8)
N1 C25 C26 114.6(7)
C24 C25 C26 124.0(8)
N2 C26 C27 121.6(8)
N2 C26 C25 115.4(8)
C27 C26 C25 123.0(8)
C28 C27 C26 119.1(8)
C29 C28 C27 118.9(9)
C28 C29 C30 119.3(9)
N2 C30 C29 123.9(8)
C46 C41 C42 120.8(9)
C46 C41 N4 118.7(8)
C42 C41 N4 120.5(9)
C41 C42 C43 115.5(9)
C44 C43 C42 124.8(10)
C43 C44 C45 116.6(11)
C43 C44 C47 119.6(11)
C45 C44 C47 123.8(12)
C44 C45 C46 122.1(11)
C41 C46 C45 120.2(9)
C56 C51 C52 117.4(9)
C56 C51 N3 121.5(9)
C52 C51 N3 120.8(9)
C53 C52 C51 120.2(10)
C52 C53 C54 123.7(9)
C53 C54 C55 114.2(10)
C53 C54 C57 123.4(11)
C55 C54 C57 122.4(11)
C56 C55 C54 123.2(10)
C51 C56 C55 121.2(9)
Cl92 C90 Cl91 116.1(7)

loop_
_geom_bond_atom_site_label_1
_geom_bond_atom_site_label_2
_geom_bond_distance
Re1 C1 1.872(11)
Re1 C3 1.888(10)
Re1 C2 1.898(9)
Re1 N2 2.156(7)
Re1 N1 2.180(6)
Re1 S1 2.498(2)
S1 C4 1.755(8)
C1 O1 1.206(10)
C2 O2 1.169(8)
C3 O3 1.167(10)
C4 N3 1.302(9)
C4 N4 1.359(10)
N1 C21 1.345(9)
N1 C25 1.366(10)
N2 C30 1.338(9)
N2 C26 1.346(9)
N3 C51 1.416(10)
N4 C41 1.431(10)
C21 C22 1.384(10)
C22 C23 1.365(12)
C23 C24 1.374(11)
C24 C25 1.388(9)
C25 C26 1.469(10)
C26 C27 1.399(11)
C27 C28 1.378(10)
C28 C29 1.356(10)
C29 C30 1.363(11)
C41 C46 1.367(11)
C41 C42 1.387(10)
C42 C43 1.426(12)
C43 C44 1.343(14)
C44 C45 1.372(12)
C44 C47 1.535(13)
C45 C46 1.378(11)
C51 C56 1.352(12)
C51 C52 1.397(10)
C52 C53 1.372(11)
C53 C54 1.377(13)
C54 C55 1.390(12)
C54 C57 1.502(12)
C55 C56 1.376(12)
C90 Cl92 1.672(10)
C90 Cl91 1.699(10)
